data_1564308
loop_
_publ_author_name
'Ignatchenko, Alexey'
'Springer, Morgan'
'Walker, Jordan'
'Brennessel, William'

_publ_section_title
;
 Alkyl Substituted Beta-Keto Acids: Molecular Structure and
 Decarboxylation Kinetics in Aqueous Solution and on the Surface of Metal
 Oxides
;
_journal_name_full 'Journal of Physical Chemistry'
_journal_page_first 3368
_journal_page_last 3384
_journal_paper_doi 10.1021/acs.jpcc.0c10797
_journal_volume 125
_journal_year 2021
_chemical_formula_sum 'C6 H10 O3'
_space_group_IT_number 4
_space_group_name_Hall 'P 2yb'
_space_group_name_H-M_alt 'P 1 21 1'
_symmetry_cell_setting monoclinic
_symmetry_Int_Tables_number 4
_symmetry_space_group_name_H-M 'P 1 21 1'
_audit_creation_date 2021-08-01
_audit_creation_method 'Materials Studio'
_cell_angle_alpha 90.0000
_cell_angle_beta 98.9150
_cell_angle_gamma 90.0000
_cell_formula_units_Z 4
_cell_length_a 4.8902
_cell_length_b 28.1219
_cell_length_c 5.1787
_cell_volume 703.580
_exptl_crystal_density_diffrn 1.22862
_cod_data_source_file CIF_SJFAI04AB.cif
_cod_data_source_block SJFAI04AB
_cod_original_sg_symbol_H-M P21
_cod_database_code 1564308

loop_
_symmetry_equiv_pos_as_xyz
x,y,z
-x,y+1/2,-z

loop_
_atom_site_label
_atom_site_type_symbol
_atom_site_fract_x
_atom_site_fract_y
_atom_site_fract_z
_atom_site_U_iso_or_equiv
_atom_site_adp_type
_atom_site_occupancy
O1 O 0.44460 0.45880 0.37680 0.02925 Uani 1.00
O2 O 0.55070 0.48882 0.00500 0.03126 Uani 1.00
O3 O 0.59260 0.37512 0.03430 0.03464 Uani 1.00
C1 C 0.41600 0.46189 0.12310 0.02523 Uani 1.00
C2 C 0.20860 0.42785 -0.02010 0.02602 Uani 1.00
H2A H 0.13786 0.44044 -0.19635 0.03100 Uiso 1.00
H2B H 0.05012 0.42413 0.07624 0.03100 Uiso 1.00
C3 C 0.34700 0.38000 -0.04340 0.02505 Uani 1.00
C4 C 0.16680 0.33959 -0.16430 0.02781 Uani 1.00
H4 H 0.00881 0.33643 -0.06385 0.03300 Uiso 1.00
C5 C 0.04600 0.35092 -0.44440 0.05257 Uani 1.00
H5A H 0.19630 0.35612 -0.54627 0.07900 Uiso 1.00
H5B H -0.06763 0.37971 -0.44905 0.07900 Uiso 1.00
H5C H -0.06907 0.32428 -0.51929 0.07900 Uiso 1.00
C6 C 0.32510 0.29270 -0.13770 0.05225 Uani 1.00
H6A H 0.40257 0.28741 0.04614 0.07800 Uiso 1.00
H6B H 0.47552 0.29394 -0.24252 0.07800 Uiso 1.00
H6C H 0.19906 0.26660 -0.19970 0.07800 Uiso 1.00
O4 O 0.87100 0.51298 0.58160 0.03087 Uani 1.00
O5 O 0.97870 0.54277 0.20810 0.02925 Uani 1.00
O6 O 0.82780 0.62650 0.54780 0.03529 Uani 1.00
C7 C 1.00550 0.53974 0.46500 0.02484 Uani 1.00
C8 C 1.21220 0.57389 0.60650 0.02694 Uani 1.00
H8A H 1.37058 0.57750 0.50989 0.03200 Uiso 1.00
H8B H 1.28314 0.56152 0.78314 0.03200 Uiso 1.00
C9 C 1.07400 0.62168 0.62820 0.02456 Uani 1.00
C10 C 1.25120 0.66247 0.75040 0.02798 Uani 1.00
H10 H 1.39719 0.66866 0.63912 0.03400 Uiso 0.70
C11 C 1.39700 0.64910 1.02340 0.04435 Uani 0.70
H11A H 1.52076 0.62206 1.01062 0.06700 Uiso 0.70
H11B H 1.25845 0.64026 1.13300 0.06700 Uiso 0.70
H11C H 1.50468 0.67624 1.10155 0.06700 Uiso 0.70
C12 C 1.07600 0.70710 0.74800 0.06561 Uani 0.70
H12A H 0.93595 0.70256 0.86212 0.09800 Uiso 0.70
H12B H 0.98367 0.71332 0.56893 0.09800 Uiso 0.70
H12C H 1.19420 0.73411 0.80991 0.09800 Uiso 0.70
H10' H 1.43579 0.66068 0.69068 0.03400 Uiso 0.30
C11' C 1.29400 0.65640 1.04800 0.04435 Uani 0.30
H11D H 1.37975 0.62546 1.09449 0.06700 Uiso 0.30
H11E H 1.11403 0.65797 1.10932 0.06700 Uiso 0.30
H11F H 1.41384 0.68179 1.12997 0.06700 Uiso 0.30
C12' C 1.12300 0.71080 0.67200 0.06561 Uani 0.30
H12D H 0.93612 0.71228 0.71900 0.09800 Uiso 0.30
H12E H 1.11152 0.71513 0.48298 0.09800 Uiso 0.30
H12F H 1.23728 0.73598 0.76389 0.09800 Uiso 0.30
H5 H 0.87400 0.52200 0.14300 0.04700 Uiso 1.00
H1 H 0.56700 0.47700 0.45600 0.06400 Uiso 1.00

loop_
_atom_site_aniso_label
_atom_site_aniso_U_11
_atom_site_aniso_U_22
_atom_site_aniso_U_33
_atom_site_aniso_U_12
_atom_site_aniso_U_13
_atom_site_aniso_U_23
O1 0.02560 0.03380 0.02900 -0.00450 0.00630 0.00020
O2 0.02530 0.03680 0.03270 -0.00550 0.00770 0.00440
O3 0.01780 0.04150 0.04350 0.00280 0.00120 -0.00670
C1 0.01800 0.03090 0.02730 0.00160 0.00510 0.00240
C2 0.01840 0.02910 0.03000 -0.00060 0.00200 0.00410
C3 0.01850 0.03480 0.02210 0.00240 0.00390 0.00160
C4 0.02300 0.03060 0.02950 -0.00220 0.00300 -0.00000
C5 0.07500 0.04900 0.02800 -0.01800 -0.01000 0.00230
C6 0.03900 0.03900 0.07500 0.00400 -0.00300 -0.01400
O4 0.02570 0.03800 0.02930 -0.00490 0.00550 0.00450
O5 0.02590 0.03360 0.02940 -0.00560 0.00790 -0.00150
O6 0.01780 0.04170 0.04440 0.00330 -0.00140 -0.00780
C7 0.01990 0.02890 0.02680 0.00290 0.00700 0.00370
C8 0.01930 0.03120 0.02990 -0.00100 0.00250 0.00220
C9 0.01790 0.03370 0.02240 -0.00200 0.00410 0.00170
C10 0.02080 0.03290 0.02960 -0.00210 0.00190 -0.00160
C11 0.04200 0.06100 0.02800 -0.02100 -0.00100 -0.00200
C12 0.04600 0.03300 0.10800 0.00000 -0.01900 -0.02200
C11' 0.04200 0.06100 0.02800 -0.02100 -0.00100 -0.00200
C12' 0.04600 0.03300 0.10800 0.00000 -0.01900 -0.02200

loop_
_atom_type_symbol
_atom_type_radius_bond
C 0.68
H 0.23
O 0.68

loop_
_geom_bond_atom_site_label_1
_geom_bond_atom_site_label_2
_geom_bond_distance
_geom_bond_site_symmetry_2
O1 C1 1.302 .
O1 H1 0.844 .
O2 C1 1.227 .
O3 C3 1.214 .
C1 C2 1.504 .
C2 H2A 0.990 .
C2 H2B 0.990 .
C2 C3 1.519 .
C3 C4 1.513 .
C4 H4 1.000 .
C4 C5 1.513 .
C4 C6 1.524 .
C5 H5A 0.980 .
C5 H5B 0.980 .
C5 H5C 0.980 .
C6 H6A 0.980 .
C6 H6B 0.980 .
C6 H6C 0.980 .
O4 C7 1.219 .
O5 C7 1.319 .
O5 H5 0.815 .
O6 C9 1.219 .
C7 C8 1.500 .
C8 H8A 0.990 .
C8 H8B 0.990 .
C8 C9 1.516 .
C9 C10 1.516 .
C10 H10 1.000 .
C10 C11 1.528 .
C10 C12 1.519 .
C11 H11A 0.980 .
C11 H11B 0.981 .
C11 H11C 0.979 .
C12 H12A 0.980 .
C12 H12B 0.982 .
C12 H12C 0.978 .
C11' H11D 0.980 .
C11' H11E 0.982 .
C11' H11F 0.978 .
C12' H12D 0.982 .
C12' H12E 0.979 .
C12' H12F 0.979 .
